data_2023424
loop_
_publ_author_name
'Asprilla-Herrera, Lina Maria'
'Techert, Simone'
'Velazquez-Garcia, Jose de Jesus'

_publ_section_title
;
 Synthesis and structure of tris-(2-methyl-1<i>H</i>-imidazol-3-ium)
 5-carb-oxy-benzene-1,3-di-carboxyl-ate 3,5-di-carb-oxy-benzoate.
;
_journal_coeditor_code JQ2038
_journal_issue 'Pt 4'
_journal_name_full 'Acta crystallographica. Section E, Crystallographic communications'
_journal_page_first 303
_journal_page_last 309
_journal_paper_doi 10.1107/S2056989025002063
_journal_volume 81
_journal_year 2025
_chemical_formula_iupac '3C4 H7 N2 +, C9 H4 O6 2-, C9 H5 O6 -'
_chemical_formula_moiety '3(C4 H7 N2 +), C9 H4 O6 2-, C9 H5 O6 -'
_chemical_formula_sum 'C30 H30 N6 O12'
_chemical_formula_weight 666.60
_chemical_name_systematic
;
Tris(2-methyl-1<i>H</i>-imidazol-3-ium) 5-carboxybenzene-1,3-dicarboxylate
3,5-dicarboxybenzoate
;
_space_group_crystal_system monoclinic
_space_group_IT_number 14
_space_group_name_Hall '-P 2yn'
_space_group_name_H-M_alt 'P 1 21/n 1'
_atom_sites_solution_hydrogens geom
_atom_sites_solution_primary dual
_audit_creation_method
;
Olex2 1.5
(compiled 2024.02.16 svn.r378c4104 for OlexSys, GUI svn.r6928)
;
_cell_angle_alpha 90
_cell_angle_beta 110.46(3)
_cell_angle_gamma 90
_cell_formula_units_Z 4
_cell_length_a 14.172(3)
_cell_length_b 15.902(3)
_cell_length_c 14.644(3)
_cell_measurement_reflns_used 5589
_cell_measurement_temperature 100
_cell_measurement_theta_max 26.894
_cell_measurement_theta_min 2.473
_cell_volume 3092.0(12)
_computing_cell_refinement
;
SAINT (Bruker, 2016)
;
_computing_data_collection
;
APEX2 (Bruker, 2016)
;
_computing_data_reduction
;
SAINT (Bruker, 2016)
;
_computing_molecular_graphics
;
Olex2 1.5 (Dolomanov <i>et al.</i>,  2009)
;
_computing_publication_material
;
Olex2 1.5 (Dolomanov <i>et al.</i>,  2009)
;
_computing_structure_refinement
;
<i>SHELXL2018/3</i> (Sheldrick, 2015b)
;
_computing_structure_solution
;
<i>SHELXT2018/2</i> (Sheldrick, 2015a)
;
_diffrn_ambient_temperature 100
_diffrn_measured_fraction_theta_full 0.999
_diffrn_measured_fraction_theta_max 0.996
_diffrn_measurement_device_type 'Bruker P4'
_diffrn_measurement_method '\w scans'
_diffrn_radiation_type MoK\a
_diffrn_radiation_wavelength 0.71073
_diffrn_reflns_av_R_equivalents 0.0516
_diffrn_reflns_av_unetI/netI 0.0424
_diffrn_reflns_limit_h_max 18
_diffrn_reflns_limit_h_min -18
_diffrn_reflns_limit_k_max 20
_diffrn_reflns_limit_k_min -17
_diffrn_reflns_limit_l_max 19
_diffrn_reflns_limit_l_min -19
_diffrn_reflns_number 36740
_diffrn_reflns_theta_full 25.242
_diffrn_reflns_theta_max 27.574
_diffrn_reflns_theta_min 1.960
_diffrn_source_current 0.6
_diffrn_source_power 0.03
_diffrn_source_voltage 50.0
_diffrn_standards_decay_% 'not measured'
_diffrn_standards_interval_count 'not measured'
_diffrn_standards_number 'not measured'
_exptl_absorpt_coefficient_mu 0.113
_exptl_absorpt_correction_T_max 0.7456
_exptl_absorpt_correction_T_min 0.6950
_exptl_absorpt_correction_type multi-scan
_exptl_absorpt_process_details
;
(SADABS; Krause <i>et al.</i>,  2015)
;
_exptl_crystal_colour 'clear light colourless'
_exptl_crystal_density_diffrn 1.432
_exptl_crystal_description irregular
_exptl_crystal_F_000 1392
_exptl_crystal_size_max 0.08
_exptl_crystal_size_mid 0.07
_exptl_crystal_size_min 0.05
_refine_diff_density_max 0.347
_refine_diff_density_min -0.268
_refine_ls_extinction_method none
_refine_ls_goodness_of_fit_ref 1.051
_refine_ls_hydrogen_treatment mixed
_refine_ls_matrix_type full
_refine_ls_number_parameters 457
_refine_ls_number_reflns 7127
_refine_ls_number_restraints 0
_refine_ls_restrained_S_all 1.051
_refine_ls_R_factor_all 0.0661
_refine_ls_R_factor_gt 0.0446
_refine_ls_shift/su_max 0.000
_refine_ls_shift/su_mean 0.000
_refine_ls_structure_factor_coef Fsqd
_refine_ls_weighting_details 'w=1/[\s^2^(Fo^2^)+(0.0496P)^2^+1.5554P] where P=(Fo^2^+2Fc^2^)/3'
_refine_ls_weighting_scheme calc
_refine_ls_wR_factor_gt 0.1078
_refine_ls_wR_factor_ref 0.1193
_reflns_number_gt 5287
_reflns_number_total 7127
_reflns_threshold_expression 'I > 2\s(I)'
_cod_data_source_file jq2038.cif
_cod_data_source_block I
_cod_depositor_comments 'Adding full bibliography for 2023424.cif.'
_cod_database_code 2023424
_shelx_space_group_comment
;
The symmetry employed for this shelxl refinement is uniquely defined
by the following loop, which should always be used as a source of
symmetry information in preference to the above space-group names.
They are only intended as comments.
;
_shelx_estimated_absorpt_t_min 0.991
_shelx_estimated_absorpt_t_max 0.994

loop_
_space_group_symop_operation_xyz
'x, y, z'
'-x+1/2, y+1/2, -z+1/2'
'-x, -y, -z'
'x-1/2, -y-1/2, z-1/2'

loop_
_atom_site_type_symbol
_atom_site_label
_atom_site_fract_x
_atom_site_fract_y
_atom_site_fract_z
_atom_site_U_iso_or_equiv
_atom_site_adp_type
_atom_site_calc_flag
_atom_site_occupancy
_atom_site_disorder_assembly
_atom_site_disorder_group
O O1 0.53578(9) 0.64000(8) 0.61849(11) 0.0259(3) Uani d 1 . .
O O2 0.61872(9) 0.52011(8) 0.62429(10) 0.0220(3) Uani d 1 . .
H H2 0.5602(19) 0.4963(7) 0.6328(19) 0.053(8) Uiso calc 1 . .
O O3 0.68318(10) 0.90396(8) 0.54264(10) 0.0241(3) Uani d 1 . .
O O4 0.83140(9) 0.89827(8) 0.52006(10) 0.0234(3) Uani d 1 . .
O O5 1.02817(8) 0.63301(8) 0.58809(9) 0.0180(3) Uani d 1 . .
O O6 0.95050(9) 0.51574(8) 0.60965(10) 0.0190(3) Uani d 1 . .
H H6 1.0140(19) 0.4921(7) 0.6229(19) 0.051(7) Uiso calc 1 . .
C C7 0.86039(11) 0.64249(11) 0.58751(11) 0.0121(3) Uani d 1 . .
C C8 0.85460(12) 0.72890(11) 0.57047(11) 0.0129(3) Uani d 1 . .
H H8 0.910200 0.757596 0.562900 0.015 Uiso calc 1 . .
C C9 0.76831(12) 0.77347(11) 0.56445(11) 0.0128(3) Uani d 1 . .
C C10 0.68832(11) 0.73080(11) 0.57804(11) 0.0124(3) Uani d 1 . .
H H10 0.629504 0.760943 0.575260 0.015 Uiso calc 1 . .
C C11 0.69353(11) 0.64458(11) 0.59565(11) 0.0119(3) Uani d 1 . .
C C12 0.77922(11) 0.60010(11) 0.59865(11) 0.0121(3) Uani d 1 . .
H H12 0.782241 0.540944 0.608288 0.015 Uiso calc 1 . .
C C20 0.76001(12) 0.86677(11) 0.54084(12) 0.0152(4) Uani d 1 . .
C C21 0.60758(12) 0.60123(11) 0.61338(12) 0.0140(3) Uani d 1 . .
C C22 0.95475(12) 0.59710(11) 0.59439(12) 0.0137(3) Uani d 1 . .
O O7 0.52944(8) 0.55672(8) 0.35759(9) 0.0170(3) Uani d 1 . .
O O8 0.45915(8) 0.67838(8) 0.37705(9) 0.0168(3) Uani d 1 . .
O O9 0.60022(9) 0.94414(8) 0.30521(9) 0.0191(3) Uani d 1 . .
O O10 0.73044(8) 0.93889(8) 0.25158(9) 0.0168(3) Uani d 1 . .
H H10A 0.7044(12) 0.9897(17) 0.2214(19) 0.054(8) Uiso calc 1 . .
O O11 0.95291(8) 0.68773(7) 0.35827(8) 0.0146(3) Uani d 1 . .
O O12 0.87752(8) 0.56353(7) 0.34820(9) 0.0168(3) Uani d 1 . .
C C1 0.69841(11) 0.64122(11) 0.34545(11) 0.0110(3) Uani d 1 . .
H H1 0.704556 0.582377 0.357238 0.013 Uiso calc 1 . .
C C2 0.77796(11) 0.68585(10) 0.33282(11) 0.0105(3) Uani d 1 . .
C C3 0.76750(11) 0.77131(10) 0.31188(11) 0.0114(3) Uani d 1 . .
H H3 0.820330 0.801448 0.300719 0.014 Uiso calc 1 . .
C C4 0.67944(12) 0.81258(11) 0.30732(11) 0.0121(3) Uani d 1 . .
C C5 0.60164(11) 0.76843(11) 0.32292(11) 0.0120(3) Uani d 1 . .
H H5 0.542357 0.797249 0.321299 0.014 Uiso calc 1 . .
C C6 0.61016(11) 0.68255(10) 0.34084(11) 0.0108(3) Uani d 1 . .
C C17 0.52617(11) 0.63554(11) 0.35966(11) 0.0120(3) Uani d 1 . .
C C18 0.66564(12) 0.90441(11) 0.28876(12) 0.0140(3) Uani d 1 . .
C C19 0.87669(11) 0.64296(11) 0.34702(11) 0.0116(3) Uani d 1 . .
N N1 0.81021(10) 0.86622(9) -0.05350(11) 0.0158(3) Uani d 1 . .
H H1A 0.8634(15) 0.86270(13) -0.0687(4) 0.036(6) Uiso calc 1 . .
N N2 0.65710(10) 0.85634(9) -0.06081(11) 0.0169(3) Uani d 1 . .
H H2A 0.5919(19) 0.8450(3) -0.0820(6) 0.047(7) Uiso calc 1 . .
C C13 0.71886(12) 0.84187(12) -0.10972(13) 0.0180(4) Uani d 1 . .
C C14 0.80713(13) 0.89782(12) 0.03242(13) 0.0191(4) Uani d 1 . .
H H14 0.862098 0.919778 0.085000 0.023 Uiso calc 1 . .
C C15 0.71066(13) 0.89158(12) 0.02759(13) 0.0202(4) Uani d 1 . .
H H15 0.684631 0.908466 0.076363 0.024 Uiso calc 1 . .
C C16 0.69127(17) 0.80710(16) -0.20962(16) 0.0405(6) Uani d 1 . .
H H16A 0.652114 0.848892 -0.256907 0.061 Uiso calc 1 . .
H H16B 0.650842 0.756108 -0.215027 0.061 Uiso calc 1 . .
H H16C 0.752612 0.793341 -0.222948 0.061 Uiso calc 1 . .
N N3 1.04278(11) 0.82926(10) 0.46433(11) 0.0190(3) Uani d 1 . .
H H3A 1.0001(13) 0.7868(13) 0.4287(11) 0.054(8) Uiso calc 1 . .
N N4 1.12129(11) 0.94728(10) 0.50099(11) 0.0194(3) Uani d 1 . .
H H4 1.1453(6) 1.0059(16) 0.49572(18) 0.051(7) Uiso calc 1 . .
C C23 1.00047(15) 0.93620(14) 0.33006(14) 0.0280(5) Uani d 1 . .
H H23A 0.928518 0.941715 0.319353 0.042 Uiso calc 1 . .
H H23B 1.009719 0.896478 0.282717 0.042 Uiso calc 1 . .
H H23C 1.027755 0.991192 0.321944 0.042 Uiso calc 1 . .
C C24 1.05406(13) 0.90477(11) 0.43016(13) 0.0177(4) Uani d 1 . .
C C25 1.10444(14) 0.82389(12) 0.56105(14) 0.0231(4) Uani d 1 . .
H H25 1.111071 0.777215 0.603334 0.028 Uiso calc 1 . .
C C26 1.15295(15) 0.89749(12) 0.58330(14) 0.0253(4) Uani d 1 . .
H H26 1.200691 0.912727 0.644847 0.030 Uiso calc 1 . .
N N5 0.38559(11) 0.94219(10) 0.51325(11) 0.0194(3) Uani d 1 . .
H H5A 0.3614(7) 1.0020(16) 0.50764(19) 0.054(8) Uiso calc 1 . .
N N6 0.43032(11) 0.82074(10) 0.47674(12) 0.0203(3) Uani d 1 . .
H H6A 0.4446(4) 0.7773(13) 0.4420(10) 0.049(7) Uiso calc 1 . .
C C27 0.37791(15) 0.92675(15) 0.34081(14) 0.0313(5) Uani d 1 . .
H H27A 0.343417 0.882455 0.294699 0.047 Uiso calc 1 . .
H H27B 0.441827 0.940409 0.332440 0.047 Uiso calc 1 . .
H H27C 0.335313 0.977045 0.328545 0.047 Uiso calc 1 . .
C C28 0.41150(14) 0.89349(12) 0.59641(14) 0.0223(4) Uani d 1 . .
H H28 0.410189 0.910375 0.658189 0.027 Uiso calc 1 . .
C C29 0.43899(13) 0.81759(12) 0.57354(13) 0.0213(4) Uani d 1 . .
H H29 0.460320 0.770711 0.616009 0.026 Uiso calc 1 . .
C C30 0.39781(13) 0.89704(12) 0.44175(13) 0.0195(4) Uani d 1 . .

loop_
_atom_site_aniso_label
_atom_site_aniso_U_11
_atom_site_aniso_U_22
_atom_site_aniso_U_33
_atom_site_aniso_U_12
_atom_site_aniso_U_13
_atom_site_aniso_U_23
O1 0.0182(6) 0.0143(7) 0.0524(9) 0.0038(5) 0.0212(6) 0.0053(6)
O2 0.0198(6) 0.0087(7) 0.0457(8) -0.0005(5) 0.0219(6) 0.0028(6)
O3 0.0297(7) 0.0136(7) 0.0334(7) 0.0068(5) 0.0167(6) 0.0054(6)
O4 0.0255(6) 0.0112(7) 0.0367(8) -0.0038(5) 0.0149(6) 0.0028(6)
O5 0.0141(5) 0.0155(7) 0.0271(7) 0.0002(5) 0.0105(5) 0.0017(5)
O6 0.0120(5) 0.0089(7) 0.0361(7) 0.0021(5) 0.0083(5) 0.0016(5)
C7 0.0131(7) 0.0112(9) 0.0118(7) 0.0003(6) 0.0039(6) -0.0007(6)
C8 0.0134(7) 0.0120(9) 0.0137(8) -0.0024(6) 0.0054(6) -0.0006(7)
C9 0.0156(7) 0.0103(9) 0.0117(7) -0.0005(6) 0.0037(6) -0.0003(6)
C10 0.0117(7) 0.0121(9) 0.0132(7) 0.0019(6) 0.0042(6) -0.0017(6)
C11 0.0124(7) 0.0110(9) 0.0127(7) 0.0003(6) 0.0048(6) 0.0008(6)
C12 0.0141(7) 0.0088(9) 0.0133(7) 0.0001(6) 0.0046(6) 0.0001(6)
C20 0.0198(8) 0.0107(9) 0.0156(8) -0.0004(7) 0.0066(6) -0.0006(7)
C21 0.0144(7) 0.0108(9) 0.0176(8) 0.0004(6) 0.0066(6) -0.0004(7)
C22 0.0145(7) 0.0114(9) 0.0153(8) 0.0001(6) 0.0051(6) -0.0008(7)
O7 0.0164(6) 0.0090(7) 0.0297(7) -0.0022(5) 0.0131(5) -0.0004(5)
O8 0.0149(5) 0.0150(7) 0.0255(6) 0.0011(5) 0.0134(5) 0.0003(5)
O9 0.0242(6) 0.0121(7) 0.0263(7) 0.0059(5) 0.0155(5) 0.0020(5)
O10 0.0162(6) 0.0102(7) 0.0252(7) 0.0003(5) 0.0086(5) 0.0046(5)
O11 0.0092(5) 0.0118(6) 0.0223(6) -0.0014(4) 0.0050(5) -0.0006(5)
O12 0.0129(5) 0.0075(6) 0.0304(7) 0.0010(5) 0.0080(5) -0.0024(5)
C1 0.0130(7) 0.0089(9) 0.0112(7) -0.0005(6) 0.0045(6) -0.0009(6)
C2 0.0112(7) 0.0086(9) 0.0118(7) -0.0002(6) 0.0041(6) -0.0020(6)
C3 0.0105(7) 0.0111(9) 0.0131(7) -0.0027(6) 0.0047(6) -0.0006(6)
C4 0.0143(7) 0.0101(9) 0.0119(7) 0.0012(6) 0.0044(6) 0.0004(6)
C5 0.0114(7) 0.0127(9) 0.0130(7) 0.0021(6) 0.0058(6) -0.0001(6)
C6 0.0117(7) 0.0101(9) 0.0118(7) -0.0004(6) 0.0055(6) -0.0008(6)
C17 0.0132(7) 0.0126(9) 0.0115(7) -0.0011(6) 0.0060(6) 0.0010(6)
C18 0.0151(7) 0.0120(9) 0.0145(8) -0.0007(6) 0.0046(6) 0.0000(7)
C19 0.0121(7) 0.0108(9) 0.0122(7) 0.0000(6) 0.0046(6) -0.0010(6)
N1 0.0130(6) 0.0137(8) 0.0243(8) 0.0002(6) 0.0111(6) 0.0004(6)
N2 0.0105(6) 0.0143(8) 0.0263(8) -0.0011(6) 0.0071(6) 0.0015(6)
C13 0.0175(8) 0.0144(10) 0.0233(9) 0.0017(7) 0.0088(7) -0.0002(7)
C14 0.0162(8) 0.0208(10) 0.0194(9) 0.0005(7) 0.0051(7) -0.0016(7)
C15 0.0200(8) 0.0229(11) 0.0210(9) 0.0012(7) 0.0114(7) -0.0002(8)
C16 0.0375(12) 0.0498(16) 0.0311(12) 0.0013(11) 0.0079(9) -0.0155(11)
N3 0.0185(7) 0.0134(8) 0.0254(8) -0.0034(6) 0.0081(6) -0.0021(6)
N4 0.0237(7) 0.0116(8) 0.0232(8) -0.0034(6) 0.0087(6) -0.0001(6)
C23 0.0291(10) 0.0294(12) 0.0227(10) -0.0011(9) 0.0055(8) 0.0049(8)
C24 0.0187(8) 0.0143(10) 0.0225(9) -0.0010(7) 0.0102(7) -0.0013(7)
C25 0.0250(9) 0.0177(10) 0.0246(9) -0.0021(8) 0.0061(7) 0.0048(8)
C26 0.0306(10) 0.0203(11) 0.0203(9) -0.0054(8) 0.0030(8) 0.0027(8)
N5 0.0235(7) 0.0125(8) 0.0245(8) 0.0036(6) 0.0113(6) -0.0008(6)
N6 0.0194(7) 0.0152(9) 0.0276(8) 0.0025(6) 0.0096(6) -0.0050(7)
C27 0.0305(10) 0.0392(14) 0.0256(10) 0.0070(9) 0.0115(8) 0.0062(9)
C28 0.0266(9) 0.0191(11) 0.0226(9) 0.0031(8) 0.0105(7) -0.0009(8)
C29 0.0222(8) 0.0171(10) 0.0247(9) 0.0045(7) 0.0083(7) 0.0019(8)
C30 0.0165(8) 0.0196(10) 0.0234(9) 0.0021(7) 0.0082(7) -0.0009(8)

loop_
_atom_type_symbol
_atom_type_description
_atom_type_scat_dispersion_real
_atom_type_scat_dispersion_imag
_atom_type_scat_source
C C 0.0033 0.0016 'International Tables Vol C Tables 4.2.6.8 and 6.1.1.4'
H H 0.0000 0.0000 'International Tables Vol C Tables 4.2.6.8 and 6.1.1.4'
N N 0.0061 0.0033 'International Tables Vol C Tables 4.2.6.8 and 6.1.1.4'
O O 0.0106 0.0060 'International Tables Vol C Tables 4.2.6.8 and 6.1.1.4'

loop_
_geom_angle_atom_site_label_1
_geom_angle_atom_site_label_2
_geom_angle_atom_site_label_3
_geom_angle_site_symmetry_1
_geom_angle_site_symmetry_3
_geom_angle
_geom_angle_publ_flag
C21 O2 H2 . . 109.5 ?
C22 O6 H6 . . 109.5 ?
C8 C7 C22 . . 118.97(14) ?
C12 C7 C8 . . 119.95(15) ?
C12 C7 C22 . . 121.07(15) ?
C7 C8 H8 . . 119.7 ?
C9 C8 C7 . . 120.64(15) ?
C9 C8 H8 . . 119.7 ?
C8 C9 C10 . . 118.98(16) ?
C8 C9 C20 . . 120.62(15) ?
C10 C9 C20 . . 120.39(15) ?
C9 C10 H10 . . 119.6 ?
C11 C10 C9 . . 120.84(15) ?
C11 C10 H10 . . 119.6 ?
C10 C11 C12 . . 119.68(15) ?
C10 C11 C21 . . 119.43(14) ?
C12 C11 C21 . . 120.88(15) ?
C7 C12 C11 . . 119.86(16) ?
C7 C12 H12 . . 120.1 ?
C11 C12 H12 . . 120.1 ?
O3 C20 O4 . . 126.72(17) ?
O3 C20 C9 . . 117.21(15) ?
O4 C20 C9 . . 116.06(15) ?
O1 C21 O2 . . 124.30(16) ?
O1 C21 C11 . . 121.75(16) ?
O2 C21 C11 . . 113.94(14) ?
O5 C22 O6 . . 124.31(15) ?
O5 C22 C7 . . 122.51(16) ?
O6 C22 C7 . . 113.17(14) ?
C18 O10 H10A . . 109.5 ?
C2 C1 H1 . . 119.8 ?
C6 C1 H1 . . 119.8 ?
C6 C1 C2 . . 120.38(16) ?
C1 C2 C19 . . 120.38(15) ?
C3 C2 C1 . . 119.79(14) ?
C3 C2 C19 . . 119.76(14) ?
C2 C3 H3 . . 120.1 ?
C2 C3 C4 . . 119.79(15) ?
C4 C3 H3 . . 120.1 ?
C3 C4 C5 . . 120.21(16) ?
C3 C4 C18 . . 122.08(15) ?
C5 C4 C18 . . 117.69(14) ?
C4 C5 H5 . . 119.8 ?
C6 C5 C4 . . 120.39(15) ?
C6 C5 H5 . . 119.8 ?
C1 C6 C17 . . 120.59(15) ?
C5 C6 C1 . . 119.38(15) ?
C5 C6 C17 . . 119.97(14) ?
O7 C17 O8 . . 125.41(15) ?
O7 C17 C6 . . 116.86(14) ?
O8 C17 C6 . . 117.73(15) ?
O9 C18 O10 . . 123.24(16) ?
O9 C18 C4 . . 122.42(15) ?
O10 C18 C4 . . 114.33(14) ?
O11 C19 O12 . . 124.16(14) ?
O11 C19 C2 . . 118.50(15) ?
O12 C19 C2 . . 117.33(14) ?
C13 N1 H1A . . 125.1 ?
C13 N1 C14 . . 109.87(15) ?
C14 N1 H1A . . 125.1 ?
C13 N2 H2A . . 125.4 ?
C13 N2 C15 . . 109.13(14) ?
C15 N2 H2A . . 125.4 ?
N1 C13 N2 . . 107.36(16) ?
N1 C13 C16 . . 125.80(17) ?
N2 C13 C16 . . 126.82(17) ?
N1 C14 H14 . . 126.8 ?
C15 C14 N1 . . 106.39(15) ?
C15 C14 H14 . . 126.8 ?
N2 C15 H15 . . 126.4 ?
C14 C15 N2 . . 107.24(16) ?
C14 C15 H15 . . 126.4 ?
C13 C16 H16A . . 109.5 ?
C13 C16 H16B . . 109.5 ?
C13 C16 H16C . . 109.5 ?
H16A C16 H16B . . 109.5 ?
H16A C16 H16C . . 109.5 ?
H16B C16 H16C . . 109.5 ?
C24 N3 H3A . . 125.5 ?
C24 N3 C25 . . 108.95(15) ?
C25 N3 H3A . . 125.5 ?
C24 N4 H4 . . 125.8 ?
C24 N4 C26 . . 108.48(16) ?
C26 N4 H4 . . 125.8 ?
H23A C23 H23B . . 109.5 ?
H23A C23 H23C . . 109.5 ?
H23B C23 H23C . . 109.5 ?
C24 C23 H23A . . 109.5 ?
C24 C23 H23B . . 109.5 ?
C24 C23 H23C . . 109.5 ?
N3 C24 C23 . . 126.04(17) ?
N4 C24 N3 . . 108.31(16) ?
N4 C24 C23 . . 125.65(17) ?
N3 C25 H25 . . 126.8 ?
C26 C25 N3 . . 106.40(17) ?
C26 C25 H25 . . 126.8 ?
N4 C26 H26 . . 126.1 ?
C25 C26 N4 . . 107.85(16) ?
C25 C26 H26 . . 126.1 ?
C28 N5 H5A . . 125.5 ?
C30 N5 H5A . . 125.5 ?
C30 N5 C28 . . 108.92(16) ?
C29 N6 H6A . . 125.6 ?
C30 N6 H6A . . 125.6 ?
C30 N6 C29 . . 108.78(16) ?
H27A C27 H27B . . 109.5 ?
H27A C27 H27C . . 109.5 ?
H27B C27 H27C . . 109.5 ?
C30 C27 H27A . . 109.5 ?
C30 C27 H27B . . 109.5 ?
C30 C27 H27C . . 109.5 ?
N5 C28 H28 . . 126.4 ?
C29 C28 N5 . . 107.12(17) ?
C29 C28 H28 . . 126.4 ?
N6 C29 H29 . . 126.5 ?
C28 C29 N6 . . 107.06(17) ?
C28 C29 H29 . . 126.5 ?
N5 C30 N6 . . 108.11(16) ?
N5 C30 C27 . . 125.55(18) ?
N6 C30 C27 . . 126.33(17) ?

loop_
_geom_bond_atom_site_label_1
_geom_bond_atom_site_label_2
_geom_bond_site_symmetry_2
_geom_bond_distance
_geom_bond_publ_flag
O1 C21 . 1.214(2) ?
O2 H2 . 0.96(3) ?
O2 C21 . 1.303(2) ?
O3 C20 . 1.247(2) ?
O4 C20 . 1.258(2) ?
O5 C22 . 1.218(2) ?
O6 H6 . 0.93(3) ?
O6 C22 . 1.318(2) ?
C7 C8 . 1.394(2) ?
C7 C12 . 1.391(2) ?
C7 C22 . 1.492(2) ?
C8 H8 . 0.9500 ?
C8 C9 . 1.389(2) ?
C9 C10 . 1.394(2) ?
C9 C20 . 1.519(2) ?
C10 H10 . 0.9500 ?
C10 C11 . 1.392(2) ?
C11 C12 . 1.393(2) ?
C11 C21 . 1.499(2) ?
C12 H12 . 0.9500 ?
O7 C17 . 1.255(2) ?
O8 C17 . 1.2650(19) ?
O9 C18 . 1.214(2) ?
O10 H10A . 0.93(3) ?
O10 C18 . 1.338(2) ?
O11 C19 . 1.2555(19) ?
O12 C19 . 1.263(2) ?
C1 H1 . 0.9500 ?
C1 C2 . 1.398(2) ?
C1 C6 . 1.393(2) ?
C2 C3 . 1.390(2) ?
C2 C19 . 1.504(2) ?
C3 H3 . 0.9500 ?
C3 C4 . 1.391(2) ?
C4 C5 . 1.392(2) ?
C4 C18 . 1.486(2) ?
C5 H5 . 0.9500 ?
C5 C6 . 1.388(2) ?
C6 C17 . 1.510(2) ?
N1 H1A . 0.86(2) ?
N1 C13 . 1.326(2) ?
N1 C14 . 1.370(2) ?
N2 H2A . 0.89(3) ?
N2 C13 . 1.330(2) ?
N2 C15 . 1.371(2) ?
C13 C16 . 1.483(3) ?
C14 H14 . 0.9500 ?
C14 C15 . 1.348(2) ?
C15 H15 . 0.9500 ?
C16 H16A . 0.9800 ?
C16 H16B . 0.9800 ?
C16 H16C . 0.9800 ?
N3 H3A . 0.93(3) ?
N3 C24 . 1.332(2) ?
N3 C25 . 1.383(2) ?
N4 H4 . 1.00(3) ?
N4 C24 . 1.323(2) ?
N4 C26 . 1.380(2) ?
C23 H23A . 0.9800 ?
C23 H23B . 0.9800 ?
C23 H23C . 0.9800 ?
C23 C24 . 1.482(3) ?
C25 H25 . 0.9500 ?
C25 C26 . 1.339(3) ?
C26 H26 . 0.9500 ?
N5 H5A . 1.01(3) ?
N5 C28 . 1.380(2) ?
N5 C30 . 1.330(2) ?
N6 H6A . 0.92(3) ?
N6 C29 . 1.380(2) ?
N6 C30 . 1.335(2) ?
C27 H27A . 0.9800 ?
C27 H27B . 0.9800 ?
C27 H27C . 0.9800 ?
C27 C30 . 1.482(3) ?
C28 H28 . 0.9500 ?
C28 C29 . 1.346(3) ?
C29 H29 . 0.9500 ?

loop_
_geom_torsion_atom_site_label_1
_geom_torsion_atom_site_label_2
_geom_torsion_atom_site_label_3
_geom_torsion_atom_site_label_4
_geom_torsion_site_symmetry_1
_geom_torsion_site_symmetry_2
_geom_torsion_site_symmetry_3
_geom_torsion_site_symmetry_4
_geom_torsion
_geom_torsion_publ_flag
C7 C8 C9 C10 . . . . 1.5(2) ?
C7 C8 C9 C20 . . . . -176.91(14) ?
C8 C7 C12 C11 . . . . -1.9(2) ?
C8 C7 C22 O5 . . . . 1.9(2) ?
C8 C7 C22 O6 . . . . -179.37(14) ?
C8 C9 C10 C11 . . . . -1.2(2) ?
C8 C9 C20 O3 . . . . -175.60(15) ?
C8 C9 C20 O4 . . . . 5.4(2) ?
C9 C10 C11 C12 . . . . -0.7(2) ?
C9 C10 C11 C21 . . . . 177.89(14) ?
C10 C9 C20 O3 . . . . 6.0(2) ?
C10 C9 C20 O4 . . . . -173.05(15) ?
C10 C11 C12 C7 . . . . 2.3(2) ?
C10 C11 C21 O1 . . . . -4.4(2) ?
C10 C11 C21 O2 . . . . 176.85(15) ?
C12 C7 C8 C9 . . . . 0.0(2) ?
C12 C7 C22 O5 . . . . -177.56(16) ?
C12 C7 C22 O6 . . . . 1.2(2) ?
C12 C11 C21 O1 . . . . 174.23(16) ?
C12 C11 C21 O2 . . . . -4.5(2) ?
C20 C9 C10 C11 . . . . 177.28(14) ?
C21 C11 C12 C7 . . . . -176.33(14) ?
C22 C7 C8 C9 . . . . -179.44(14) ?
C22 C7 C12 C11 . . . . 177.51(14) ?
C1 C2 C3 C4 . . . . 2.5(2) ?
C1 C2 C19 O11 . . . . -163.18(15) ?
C1 C2 C19 O12 . . . . 15.8(2) ?
C1 C6 C17 O7 . . . . -15.5(2) ?
C1 C6 C17 O8 . . . . 163.84(14) ?
C2 C1 C6 C5 . . . . 0.4(2) ?
C2 C1 C6 C17 . . . . -176.77(14) ?
C2 C3 C4 C5 . . . . -0.5(2) ?
C2 C3 C4 C18 . . . . 177.76(14) ?
C3 C2 C19 O11 . . . . 13.5(2) ?
C3 C2 C19 O12 . . . . -167.44(15) ?
C3 C4 C5 C6 . . . . -1.5(2) ?
C3 C4 C18 O9 . . . . -163.64(16) ?
C3 C4 C18 O10 . . . . 17.1(2) ?
C4 C5 C6 C1 . . . . 1.6(2) ?
C4 C5 C6 C17 . . . . 178.78(14) ?
C5 C4 C18 O9 . . . . 14.6(2) ?
C5 C4 C18 O10 . . . . -164.63(14) ?
C5 C6 C17 O7 . . . . 167.31(14) ?
C5 C6 C17 O8 . . . . -13.4(2) ?
C6 C1 C2 C3 . . . . -2.4(2) ?
C6 C1 C2 C19 . . . . 174.27(14) ?
C18 C4 C5 C6 . . . . -179.87(14) ?
C19 C2 C3 C4 . . . . -174.28(14) ?
N1 C14 C15 N2 . . . . 0.1(2) ?
C13 N1 C14 C15 . . . . 0.4(2) ?
C13 N2 C15 C14 . . . . -0.5(2) ?
C14 N1 C13 N2 . . . . -0.8(2) ?
C14 N1 C13 C16 . . . . 177.78(19) ?
C15 N2 C13 N1 . . . . 0.8(2) ?
C15 N2 C13 C16 . . . . -177.7(2) ?
N3 C25 C26 N4 . . . . 0.0(2) ?
C24 N3 C25 C26 . . . . -0.4(2) ?
C24 N4 C26 C25 . . . . 0.5(2) ?
C25 N3 C24 N4 . . . . 0.7(2) ?
C25 N3 C24 C23 . . . . -179.16(18) ?
C26 N4 C24 N3 . . . . -0.7(2) ?
C26 N4 C24 C23 . . . . 179.13(18) ?
N5 C28 C29 N6 . . . . 0.4(2) ?
C28 N5 C30 N6 . . . . 0.3(2) ?
C28 N5 C30 C27 . . . . 179.94(17) ?
C29 N6 C30 N5 . . . . 0.0(2) ?
C29 N6 C30 C27 . . . . -179.67(18) ?
C30 N5 C28 C29 . . . . -0.5(2) ?
C30 N6 C29 C28 . . . . -0.2(2) ?
